data_4503680
loop_
_publ_author_name
'Huang, Yong-Quan'
'Zhao, Xiao-Qing'
'Shi, Wei'
'Liu, Wen-Yong'
'Chen, Zhong-Lei'
'Cheng, Peng'
'Liao, Dai-Zheng'
'Yan, Shi-Ping'

_publ_section_title
;
 Anions-Directed Metal-Mediated Assemblies of Coordination Polymers Based
 on the Bis(4,4&#x2032;-bis-1,2,4-triazole) Ligand
;
_journal_issue 10
_journal_name_full 'Crystal Growth &amp; Design'
_journal_page_first 3652
_journal_paper_doi 10.1021/cg8002564
_journal_volume 8
_journal_year 2008
_chemical_formula_sum 'C8 H10 Cu N14 O7'
_chemical_formula_weight 477.84
_chemical_name_systematic
; 
 ? 
;
_space_group_IT_number 14
_symmetry_cell_setting monoclinic
_symmetry_space_group_name_Hall '-P 2yn'
_symmetry_space_group_name_H-M 'P 1 21/n 1'
_atom_sites_solution_hydrogens geom
_atom_sites_solution_primary direct
_atom_sites_solution_secondary difmap
_audit_creation_method SHELXL-97
_cell_angle_alpha 90.00
_cell_angle_beta 92.320(3)
_cell_angle_gamma 90.00
_cell_formula_units_Z 4
_cell_length_a 10.6466(16)
_cell_length_b 12.0502(18)
_cell_length_c 12.7926(19)
_cell_measurement_reflns_used 3105
_cell_measurement_temperature 294(2)
_cell_measurement_theta_max 26.20
_cell_measurement_theta_min 2.32
_cell_volume 1639.9(4)
_computing_cell_refinement 'Bruker SMART'
_computing_data_collection 'Bruker SMART'
_computing_data_reduction 'Bruker SAINT'
_computing_molecular_graphics 'Bruker SHELXTL'
_computing_publication_material 'Bruker SHELXTL'
_computing_structure_refinement 'SHELXL-97 (Sheldrick, 1997)'
_computing_structure_solution 'SHELXS-97 (Sheldrick, 1990)'
_diffrn_ambient_temperature 294(2)
_diffrn_measured_fraction_theta_full 0.996
_diffrn_measured_fraction_theta_max 0.996
_diffrn_measurement_device_type 'CCD area detector'
_diffrn_measurement_method 'phi and omega scans'
_diffrn_radiation_monochromator graphite
_diffrn_radiation_source 'fine-focus sealed tube'
_diffrn_radiation_type MoK\a
_diffrn_radiation_wavelength 0.71073
_diffrn_reflns_av_R_equivalents 0.0358
_diffrn_reflns_av_sigmaI/netI 0.0432
_diffrn_reflns_limit_h_max 13
_diffrn_reflns_limit_h_min -10
_diffrn_reflns_limit_k_max 14
_diffrn_reflns_limit_k_min -15
_diffrn_reflns_limit_l_max 15
_diffrn_reflns_limit_l_min -14
_diffrn_reflns_number 8939
_diffrn_reflns_theta_full 26.26
_diffrn_reflns_theta_max 26.26
_diffrn_reflns_theta_min 2.32
_exptl_absorpt_coefficient_mu 1.410
_exptl_absorpt_correction_T_max 1.000000
_exptl_absorpt_correction_T_min 0.742072
_exptl_absorpt_correction_type multi-scan
_exptl_absorpt_process_details SADABS
_exptl_crystal_density_diffrn 1.935
_exptl_crystal_density_meas ?
_exptl_crystal_density_method 'not measured'
_exptl_crystal_F_000 964
_exptl_crystal_size_max 0.26
_exptl_crystal_size_mid 0.24
_exptl_crystal_size_min 0.20
_refine_diff_density_max 0.681
_refine_diff_density_min -0.445
_refine_diff_density_rms 0.093
_refine_ls_extinction_method none
_refine_ls_goodness_of_fit_ref 1.022
_refine_ls_hydrogen_treatment mixed
_refine_ls_matrix_type full
_refine_ls_number_parameters 271
_refine_ls_number_reflns 3285
_refine_ls_number_restraints 3
_refine_ls_restrained_S_all 1.022
_refine_ls_R_factor_all 0.0567
_refine_ls_R_factor_gt 0.0375
_refine_ls_shift/su_max 0.001
_refine_ls_shift/su_mean 0.000
_refine_ls_structure_factor_coef Fsqd
_refine_ls_weighting_details 'calc w=1/[\s^2^(Fo^2^)+(0.0548P)^2^+0.7997P] where P=(Fo^2^+2Fc^2^)/3'
_refine_ls_weighting_scheme calc
_refine_ls_wR_factor_gt 0.0905
_refine_ls_wR_factor_ref 0.1006
_reflns_number_gt 2524
_reflns_number_total 3285
_reflns_threshold_expression >2sigma(I)
_cod_data_source_file cg8002564_si_005.cif
_cod_data_source_block 050824d
_cod_depositor_comments
;
The following automatic conversions were performed:

'_symmetry_cell_setting' value 'Monoclinic' changed to 'monoclinic'
according to /home/saulius/struct/CIF-dictionaries/cif_core.dic
dictionary named 'cif_core.dic' version 2.4.1 from
2010-06-29.

'_exptl_absorpt_correction_type' value 'MULTI-SCAN'
changed to 'multi-scan' according to
/home/saulius/struct/CIF-dictionaries/cif_core.dic dictionary named
'cif_core.dic' version 2.4.1 from 2010-06-29.

Automatic conversion script
Id: cif_fix_values 1715 2011-07-08 13:25:40Z adriana 

The following automatic conversions were performed:

'_exptl_crystal_density_meas' value 'NONE' was changed to '?' - the
value is perceived as not measured.

Automatic conversion script
Id: cif_fix_values 3008 2015-01-20 13:52:24Z robertas 
;
_cod_original_sg_symbol_H-M P2(1)/n
_cod_database_code 4503680

loop_
_symmetry_equiv_pos_as_xyz
'x, y, z'
'-x+1/2, y+1/2, -z+1/2'
'-x, -y, -z'
'x-1/2, -y-1/2, z-1/2'

loop_
_atom_site_label
_atom_site_type_symbol
_atom_site_fract_x
_atom_site_fract_y
_atom_site_fract_z
_atom_site_U_iso_or_equiv
_atom_site_adp_type
_atom_site_occupancy
_atom_site_symmetry_multiplicity
_atom_site_calc_flag
_atom_site_refinement_flags
Cu1 Cu 0.12299(3) 0.62973(3) 0.49520(3) 0.01509(13) Uani 1 1 d .
N1 N 0.1380(2) 0.7806(2) 0.42982(18) 0.0190(5) Uani 1 1 d .
N2 N 0.0680(3) 0.8731(2) 0.4545(2) 0.0254(6) Uani 1 1 d .
N3 N 0.2074(2) 0.9192(2) 0.34346(19) 0.0203(6) Uani 1 1 d .
N4 N 0.2835(2) 0.9801(2) 0.28005(19) 0.0199(6) Uani 1 1 d .
N5 N 0.4390(2) 1.0809(2) 0.22901(19) 0.0228(6) Uani 1 1 d .
N6 N 0.3539(2) 1.0614(2) 0.14541(18) 0.0183(5) Uani 1 1 d .
N7 N 0.1520(2) 0.48119(19) 0.56360(18) 0.0156(5) Uani 1 1 d .
N8 N 0.0917(2) 0.38198(19) 0.53656(19) 0.0169(5) Uani 1 1 d .
N9 N 0.2368(2) 0.3518(2) 0.65679(18) 0.0165(5) Uani 1 1 d .
N10 N 0.3138(2) 0.2961(2) 0.72826(18) 0.0185(5) Uani 1 1 d .
N11 N 0.4687(3) 0.1999(3) 0.7952(2) 0.0358(8) Uani 1 1 d .
N12 N 0.3727(2) 0.2029(2) 0.86475(18) 0.0186(5) Uani 1 1 d .
C1 C 0.2205(3) 0.8100(3) 0.3639(2) 0.0226(7) Uani 1 1 d .
H1 H 0.2794 0.7633 0.3351 0.027 Uiso 1 1 calc R
C2 C 0.1118(3) 0.9553(3) 0.4020(3) 0.0276(7) Uani 1 1 d .
H2 H 0.0824 1.0279 0.4040 0.033 Uiso 1 1 calc R
C3 C 0.3947(3) 1.0307(3) 0.3091(2) 0.0243(7) Uani 1 1 d .
H3 H 0.4325 1.0292 0.3760 0.029 Uiso 1 1 calc R
C4 C 0.2621(3) 1.0016(2) 0.1775(2) 0.0215(7) Uani 1 1 d .
H4 H 0.1930 0.9776 0.1367 0.026 Uiso 1 1 calc R
C5 C 0.2387(3) 0.4610(3) 0.6355(2) 0.0200(6) Uani 1 1 d .
H5 H 0.2927 0.5130 0.6667 0.024 Uiso 1 1 calc R
C6 C 0.1456(3) 0.3052(2) 0.5938(2) 0.0191(6) Uani 1 1 d .
H6 H 0.1250 0.2302 0.5919 0.023 Uiso 1 1 calc R
C7 C 0.4300(3) 0.2557(3) 0.7137(3) 0.0365(9) Uani 1 1 d .
H7 H 0.4755 0.2663 0.6540 0.044 Uiso 1 1 calc R
C8 C 0.2805(3) 0.2602(3) 0.8227(2) 0.0239(7) Uani 1 1 d .
H8 H 0.2041 0.2742 0.8529 0.029 Uiso 1 1 calc R
N13 N 0.9777(3) 0.8677(2) 0.0515(2) 0.0306(7) Uani 1 1 d .
O1 O 0.9731(3) 0.8837(2) 0.1473(2) 0.0458(7) Uani 1 1 d .
O2 O 0.8798(2) 0.8467(2) -0.0020(2) 0.0434(7) Uani 1 1 d .
O3 O 1.0806(3) 0.8737(3) 0.0090(2) 0.0515(8) Uani 1 1 d .
N14 N 0.1983(3) 0.5360(3) 0.9163(2) 0.0394(8) Uani 1 1 d .
O4 O 0.2783(3) 0.5438(3) 0.8492(2) 0.0687(10) Uani 1 1 d .
O5 O 0.1665(4) 0.6208(3) 0.9625(3) 0.0711(10) Uani 1 1 d .
O6 O 0.1523(3) 0.4456(2) 0.9421(3) 0.0577(8) Uani 1 1 d .
O7 O 0.2146(3) 0.2159(3) 0.3490(2) 0.0655(9) Uani 1 1 d D
H7A H 0.2604 0.2030 0.4041 0.079 Uiso 1 1 d RD
H7B H 0.1414 0.2417 0.3601 0.079 Uiso 1 1 d RD

loop_
_atom_site_aniso_label
_atom_site_aniso_U_11
_atom_site_aniso_U_22
_atom_site_aniso_U_33
_atom_site_aniso_U_23
_atom_site_aniso_U_13
_atom_site_aniso_U_12
Cu1 0.0192(2) 0.0134(2) 0.01256(19) 0.00013(14) -0.00085(13) -0.00006(15)
N1 0.0221(14) 0.0153(13) 0.0195(13) -0.0007(10) 0.0014(10) -0.0012(10)
N2 0.0235(14) 0.0209(14) 0.0323(15) 0.0013(12) 0.0084(12) 0.0023(11)
N3 0.0215(14) 0.0199(13) 0.0198(13) 0.0042(10) 0.0040(11) -0.0013(11)
N4 0.0208(14) 0.0206(14) 0.0185(13) 0.0045(10) 0.0019(11) -0.0046(11)
N5 0.0212(14) 0.0284(15) 0.0188(13) 0.0011(11) -0.0018(11) -0.0036(11)
N6 0.0222(14) 0.0163(13) 0.0164(12) 0.0004(10) -0.0012(10) -0.0032(10)
N7 0.0167(13) 0.0148(12) 0.0150(12) 0.0014(9) -0.0009(10) -0.0005(10)
N8 0.0148(12) 0.0160(13) 0.0197(13) -0.0014(10) -0.0014(10) -0.0011(10)
N9 0.0129(12) 0.0187(13) 0.0176(12) 0.0039(10) -0.0016(10) 0.0018(10)
N10 0.0166(13) 0.0211(14) 0.0176(13) 0.0048(10) -0.0033(10) 0.0027(10)
N11 0.0207(15) 0.060(2) 0.0272(16) 0.0182(14) 0.0053(12) 0.0106(14)
N12 0.0222(14) 0.0174(13) 0.0163(13) 0.0016(10) 0.0002(10) 0.0021(10)
C1 0.0237(17) 0.0198(17) 0.0247(16) 0.0017(13) 0.0047(13) 0.0009(13)
C2 0.0229(17) 0.0214(17) 0.0391(19) 0.0050(15) 0.0101(14) 0.0039(14)
C3 0.0215(16) 0.0317(19) 0.0195(16) 0.0020(13) -0.0038(13) -0.0046(14)
C4 0.0241(17) 0.0189(16) 0.0213(16) 0.0014(12) -0.0017(13) -0.0028(13)
C5 0.0197(16) 0.0203(16) 0.0197(15) 0.0012(12) -0.0027(12) -0.0044(13)
C6 0.0149(15) 0.0190(16) 0.0233(16) -0.0014(12) 0.0001(12) 0.0013(12)
C7 0.0194(18) 0.062(3) 0.0278(18) 0.0204(17) 0.0018(14) 0.0059(17)
C8 0.0235(17) 0.0277(18) 0.0205(16) 0.0059(13) 0.0023(13) 0.0049(14)
N13 0.0240(15) 0.0335(17) 0.0344(17) -0.0039(13) 0.0019(13) -0.0025(13)
O1 0.0378(16) 0.072(2) 0.0280(14) -0.0045(13) 0.0024(11) 0.0051(13)
O2 0.0287(14) 0.0535(18) 0.0472(17) -0.0046(13) -0.0089(12) -0.0087(12)
O3 0.0339(15) 0.077(2) 0.0452(17) -0.0215(15) 0.0167(13) -0.0139(14)
N14 0.047(2) 0.040(2) 0.0301(17) 0.0005(15) -0.0087(15) -0.0018(16)
O4 0.079(2) 0.089(3) 0.0395(18) -0.0002(17) 0.0212(17) 0.005(2)
O5 0.107(3) 0.046(2) 0.062(2) -0.0146(16) 0.030(2) -0.0099(18)
O6 0.0523(19) 0.0371(17) 0.082(2) 0.0069(16) -0.0124(16) -0.0044(15)
O7 0.062(2) 0.085(3) 0.0497(18) -0.0104(17) -0.0053(15) 0.0350(18)

loop_
_atom_type_symbol
_atom_type_description
_atom_type_scat_dispersion_real
_atom_type_scat_dispersion_imag
_atom_type_scat_source
C C 0.0033 0.0016 'International Tables Vol C Tables 4.2.6.8 and 6.1.1.4'
H H 0.0000 0.0000 'International Tables Vol C Tables 4.2.6.8 and 6.1.1.4'
N N 0.0061 0.0033 'International Tables Vol C Tables 4.2.6.8 and 6.1.1.4'
O O 0.0106 0.0060 'International Tables Vol C Tables 4.2.6.8 and 6.1.1.4'
Cu Cu 0.3201 1.2651 'International Tables Vol C Tables 4.2.6.8 and 6.1.1.4'

loop_
_geom_angle_atom_site_label_1
_geom_angle_atom_site_label_2
_geom_angle_atom_site_label_3
_geom_angle
_geom_angle_site_symmetry_1
_geom_angle_site_symmetry_3
N12 Cu1 N6 171.45(10) 2_556 2_545
N12 Cu1 N1 88.54(10) 2_556 .
N6 Cu1 N1 89.04(10) 2_545 .
N12 Cu1 N7 90.29(10) 2_556 .
N6 Cu1 N7 90.16(10) 2_545 .
N1 Cu1 N7 166.60(10) . .
N12 Cu1 N8 99.88(9) 2_556 3_566
N6 Cu1 N8 88.48(9) 2_545 3_566
N1 Cu1 N8 94.40(9) . 3_566
N7 Cu1 N8 98.95(9) . 3_566
C1 N1 N2 108.3(2) . .
C1 N1 Cu1 126.0(2) . .
N2 N1 Cu1 125.51(19) . .
C2 N2 N1 106.8(3) . .
C1 N3 C2 106.2(3) . .
C1 N3 N4 125.1(3) . .
C2 N3 N4 128.6(3) . .
C4 N4 C3 106.8(2) . .
C4 N4 N3 126.5(3) . .
C3 N4 N3 126.7(2) . .
C3 N5 N6 106.4(2) . .
C4 N6 N5 109.1(2) . .
C4 N6 Cu1 129.4(2) . 2
N5 N6 Cu1 121.36(18) . 2
C5 N7 N8 108.8(2) . .
C5 N7 Cu1 124.5(2) . .
N8 N7 Cu1 126.49(17) . .
C6 N8 N7 106.4(2) . .
C6 N8 Cu1 117.8(2) . 3_566
N7 N8 Cu1 122.57(17) . 3_566
C5 N9 C6 107.5(2) . .
C5 N9 N10 126.7(2) . .
C6 N9 N10 125.8(2) . .
C8 N10 C7 106.6(2) . .
C8 N10 N9 125.5(2) . .
C7 N10 N9 127.5(3) . .
C7 N11 N12 106.6(3) . .
C8 N12 N11 108.3(2) . .
C8 N12 Cu1 126.6(2) . 2_546
N11 N12 Cu1 125.12(19) . 2_546
N1 C1 N3 109.1(3) . .
N1 C1 H1 125.4 . .
N3 C1 H1 125.4 . .
N2 C2 N3 109.5(3) . .
N2 C2 H2 125.2 . .
N3 C2 H2 125.2 . .
N5 C3 N4 109.4(3) . .
N5 C3 H3 125.3 . .
N4 C3 H3 125.3 . .
N6 C4 N4 108.4(3) . .
N6 C4 H4 125.8 . .
N4 C4 H4 125.8 . .
N7 C5 N9 108.1(3) . .
N7 C5 H5 126.0 . .
N9 C5 H5 126.0 . .
N8 C6 N9 109.2(3) . .
N8 C6 H6 125.4 . .
N9 C6 H6 125.4 . .
N11 C7 N10 109.9(3) . .
N11 C7 H7 125.1 . .
N10 C7 H7 125.1 . .
N12 C8 N10 108.7(3) . .
N12 C8 H8 125.7 . .
N10 C8 H8 125.7 . .
O1 N13 O3 119.5(3) . .
O1 N13 O2 120.4(3) . .
O3 N13 O2 120.1(3) . .
O5 N14 O4 118.7(4) . .
O5 N14 O6 118.6(4) . .
O4 N14 O6 122.7(4) . .
H7A O7 H7B 114.9 . .

loop_
_geom_bond_atom_site_label_1
_geom_bond_atom_site_label_2
_geom_bond_distance
_geom_bond_site_symmetry_2
Cu1 N12 1.996(2) 2_556
Cu1 N6 2.002(2) 2_545
Cu1 N1 2.010(2) .
Cu1 N7 2.011(2) .
Cu1 N8 2.310(2) 3_566
N1 C1 1.292(4) .
N1 N2 1.384(3) .
N2 C2 1.295(4) .
N3 C1 1.347(4) .
N3 C2 1.360(4) .
N3 N4 1.380(3) .
N4 C4 1.348(4) .
N4 C3 1.370(4) .
N5 C3 1.296(4) .
N5 N6 1.393(3) .
N6 C4 1.295(4) .
N6 Cu1 2.002(2) 2
N7 C5 1.299(4) .
N7 N8 1.394(3) .
N8 C6 1.299(4) .
N8 Cu1 2.310(2) 3_566
N9 C5 1.344(4) .
N9 C6 1.358(4) .
N9 N10 1.378(3) .
N10 C8 1.344(4) .
N10 C7 1.349(4) .
N11 C7 1.293(4) .
N11 N12 1.383(3) .
N12 C8 1.299(4) .
N12 Cu1 1.996(2) 2_546
C1 H1 0.9300 .
C2 H2 0.9300 .
C3 H3 0.9300 .
C4 H4 0.9300 .
C5 H5 0.9300 .
C6 H6 0.9300 .
C7 H7 0.9300 .
C8 H8 0.9300 .
N13 O1 1.244(4) .
N13 O3 1.245(4) .
N13 O2 1.250(3) .
N14 O5 1.235(4) .
N14 O4 1.237(4) .
N14 O6 1.244(4) .
O7 H7A 0.8557 .
O7 H7B 0.8565 .

loop_
_geom_torsion_atom_site_label_1
_geom_torsion_atom_site_label_2
_geom_torsion_atom_site_label_3
_geom_torsion_atom_site_label_4
_geom_torsion
_geom_torsion_site_symmetry_1
_geom_torsion_site_symmetry_4
N12 Cu1 N1 C1 127.1(3) 2_556 .
N6 Cu1 N1 C1 -44.7(3) 2_545 .
N7 Cu1 N1 C1 42.0(5) . .
N8 Cu1 N1 C1 -133.1(3) 3_566 .
N12 Cu1 N1 N2 -47.2(2) 2_556 .
N6 Cu1 N1 N2 141.0(2) 2_545 .
N7 Cu1 N1 N2 -132.4(4) . .
N8 Cu1 N1 N2 52.6(2) 3_566 .
C1 N1 N2 C2 -0.1(4) . .
Cu1 N1 N2 C2 175.1(2) . .
C1 N3 N4 C4 94.1(4) . .
C2 N3 N4 C4 -90.3(4) . .
C1 N3 N4 C3 -86.2(4) . .
C2 N3 N4 C3 89.4(4) . .
C3 N5 N6 C4 0.4(3) . .
C3 N5 N6 Cu1 176.6(2) . 2
N12 Cu1 N7 C5 -48.6(2) 2_556 .
N6 Cu1 N7 C5 122.9(2) 2_545 .
N1 Cu1 N7 C5 36.4(5) . .
N8 Cu1 N7 C5 -148.6(2) 3_566 .
N12 Cu1 N7 N8 137.5(2) 2_556 .
N6 Cu1 N7 N8 -51.1(2) 2_545 .
N1 Cu1 N7 N8 -137.6(4) . .
N8 Cu1 N7 N8 37.4(3) 3_566 .
C5 N7 N8 C6 -0.2(3) . .
Cu1 N7 N8 C6 174.57(19) . .
C5 N7 N8 Cu1 139.8(2) . 3_566
Cu1 N7 N8 Cu1 -45.4(3) . 3_566
C5 N9 N10 C8 103.9(4) . .
C6 N9 N10 C8 -77.1(4) . .
C5 N9 N10 C7 -84.5(4) . .
C6 N9 N10 C7 94.5(4) . .
C7 N11 N12 C8 -0.1(4) . .
C7 N11 N12 Cu1 179.4(3) . 2_546
N2 N1 C1 N3 -0.2(3) . .
Cu1 N1 C1 N3 -175.39(18) . .
C2 N3 C1 N1 0.5(3) . .
N4 N3 C1 N1 176.9(3) . .
N1 N2 C2 N3 0.4(4) . .
C1 N3 C2 N2 -0.5(4) . .
N4 N3 C2 N2 -176.8(3) . .
N6 N5 C3 N4 -0.4(3) . .
C4 N4 C3 N5 0.2(4) . .
N3 N4 C3 N5 -179.5(3) . .
N5 N6 C4 N4 -0.3(3) . .
Cu1 N6 C4 N4 -176.1(2) 2 .
C3 N4 C4 N6 0.0(3) . .
N3 N4 C4 N6 179.8(3) . .
N8 N7 C5 N9 -0.3(3) . .
Cu1 N7 C5 N9 -175.21(18) . .
C6 N9 C5 N7 0.7(3) . .
N10 N9 C5 N7 179.9(3) . .
N7 N8 C6 N9 0.6(3) . .
Cu1 N8 C6 N9 -141.62(19) 3_566 .
C5 N9 C6 N8 -0.8(3) . .
N10 N9 C6 N8 180.0(3) . .
N12 N11 C7 N10 1.0(4) . .
C8 N10 C7 N11 -1.4(4) . .
N9 N10 C7 N11 -174.3(3) . .
N11 N12 C8 N10 -0.8(4) . .
Cu1 N12 C8 N10 179.73(19) 2_546 .
C7 N10 C8 N12 1.3(4) . .
N9 N10 C8 N12 174.4(3) . .
